data_4135056
loop_
_publ_author_name
'Gransbury, Gemma K.'
'Livesay, Brooke N.'
'Janetzki, Jett T.'
'Hay, Moya A.'
'Gable, Robert W.'
'Shores, Matthew P.'
'Starikova, Alyona'
'Boskovic, Colette'

_publ_section_title
;
 Understanding the Origin of One- or Two-Step Valence Tautomeric
 Transitions in Bis(dioxolene)-Bridged Dinuclear Cobalt Complexes.
;
_journal_name_full 'Journal of the American Chemical Society'
_journal_paper_doi 10.1021/jacs.0c01073
_journal_year 2020
_chemical_formula_moiety 'C63 H64 Br4 N8 O4 Zn2, F6 P1'
_chemical_formula_sum 'C77 H80 Br4 F6 N8 O4 P Zn2'
_chemical_formula_weight 1776.84
_chemical_name_systematic
'(mu2-3,3,3',3'-tetramethyl-1,1'-spirobi(indan)-4,4'-7,7'-tetrabromo-5,5'-6,6'-tetraolato)-bis(tris(6-methyl-2-pyridylmethyl)amine)-di-zinc(II) hexafluorophosphate toluene solvate'
_space_group_crystal_system monoclinic
_space_group_IT_number 14
_space_group_name_Hall '-P 2ybc'
_space_group_name_H-M_alt 'P 1 21/c 1'
_atom_sites_solution_hydrogens geom
_atom_sites_solution_primary dual
_audit_creation_date 2019-01-11
_audit_creation_method
;
Olex2 1.2
(compiled 2018.05.29 svn.r3508 for OlexSys, GUI svn.r5506)
;
_cell_angle_alpha 90
_cell_angle_beta 106.12(3)
_cell_angle_gamma 90
_cell_formula_units_Z 4
_cell_length_a 20.821(4)
_cell_length_b 23.729(5)
_cell_length_c 15.968(3)
_cell_measurement_reflns_used 1226
_cell_measurement_temperature 100(2)
_cell_measurement_theta_max 31.664
_cell_measurement_theta_min 0.407
_cell_volume 7579(3)
_computing_cell_refinement 'XDS (Kabsch, 1993)'
_computing_data_collection 'BluIce (McPhillips, 2002)'
_computing_data_reduction 'XDS (Kabsch, 1993)'
_computing_molecular_graphics 'Olex2 (Dolomanov et al., 2009)'
_computing_publication_material 'Olex2 (Dolomanov et al., 2009)'
_computing_structure_refinement 'ShelXL (Sheldrick, 2015)'
_computing_structure_solution 'ShelXT (Sheldrick, 2015)'
_diffrn_ambient_temperature 100(2)
_diffrn_detector 'CCD plate'
_diffrn_measured_fraction_theta_full 0.981
_diffrn_measured_fraction_theta_max 0.981
_diffrn_measurement_device_type 'ADSC Quantum 210r'
_diffrn_measurement_method 'Phi Scan'
_diffrn_radiation_monochromator 'Silicon Double Crystal'
_diffrn_radiation_probe x-ray
_diffrn_radiation_type Synchrotron
_diffrn_radiation_wavelength 0.710756
_diffrn_reflns_av_R_equivalents 0.1060
_diffrn_reflns_av_unetI/netI 0.0574
_diffrn_reflns_Laue_measured_fraction_full 0.981
_diffrn_reflns_Laue_measured_fraction_max 0.981
_diffrn_reflns_limit_h_max 25
_diffrn_reflns_limit_h_min -25
_diffrn_reflns_limit_k_max 28
_diffrn_reflns_limit_k_min -28
_diffrn_reflns_limit_l_max 19
_diffrn_reflns_limit_l_min -19
_diffrn_reflns_number 87262
_diffrn_reflns_point_group_measured_fraction_full 0.981
_diffrn_reflns_point_group_measured_fraction_max 0.981
_diffrn_reflns_theta_full 25.242
_diffrn_reflns_theta_max 25.350
_diffrn_reflns_theta_min 1.331
_diffrn_source 'MX2 Beamline Australian Synchrotron'
_diffrn_source_type Synchrotron
_exptl_absorpt_coefficient_mu 2.832
_exptl_absorpt_correction_T_max 0.7464
_exptl_absorpt_correction_T_min 0.5093
_exptl_absorpt_correction_type multi-scan
_exptl_absorpt_process_details
;
'SADABS-2012/1 (Bruker,2012) was used for absorption correction.
wR2(int) was 0.1696 before and 0.0557 after correction. 
The Ratio of minimum to maximum transmission is 0.6823. 
The \l/2 correction factor is 0.0015.'
;
_exptl_crystal_colour 'light green'
_exptl_crystal_colour_modifier light
_exptl_crystal_colour_primary green
_exptl_crystal_density_diffrn 1.557
_exptl_crystal_description needle
_exptl_crystal_F_000 3596
_exptl_crystal_recrystallization_method 'Crystallised from acetone/toluene'
_exptl_crystal_size_max 0.02
_exptl_crystal_size_mid 0.005
_exptl_crystal_size_min 0.005
_refine_diff_density_max 0.967
_refine_diff_density_min -0.822
_refine_diff_density_rms 0.108
_refine_ls_extinction_method none
_refine_ls_goodness_of_fit_ref 0.927
_refine_ls_hydrogen_treatment constr
_refine_ls_matrix_type full
_refine_ls_number_parameters 826
_refine_ls_number_reflns 13624
_refine_ls_number_restraints 108
_refine_ls_restrained_S_all 0.928
_refine_ls_R_factor_all 0.0995
_refine_ls_R_factor_gt 0.0725
_refine_ls_shift/su_max 0.000
_refine_ls_shift/su_mean 0.000
_refine_ls_structure_factor_coef Fsqd
_refine_ls_weighting_details 'w=1/[\s^2^(Fo^2^)+(0.1511P)^2^] where P=(Fo^2^+2Fc^2^)/3'
_refine_ls_weighting_scheme calc
_refine_ls_wR_factor_gt 0.2032
_refine_ls_wR_factor_ref 0.2281
_reflns_Friedel_coverage 0.000
_reflns_number_gt 8182
_reflns_number_total 13624
_reflns_threshold_expression 'I > 2\s(I)'
_cod_data_source_file ja0c01073_si_009.cif
_cod_data_source_block 5a-2tol
_cod_original_sg_symbol_H-M 'P 21/c'
_cod_database_code 4135056
_shelx_shelxl_version_number 2018/3
_shelx_space_group_comment
;
The symmetry employed for this shelxl refinement is uniquely defined
by the following loop, which should always be used as a source of
symmetry information in preference to the above space-group names.
They are only intended as comments.
;
_olex2_refinement_description
;
1. Fixed Uiso
 At 1.2 times of:
  All C(H) groups, All C(H,H) groups
 At 1.5 times of:
  All C(H,H,H) groups
2. Restrained distances
 P1-F1 = P1-F2 = P1-F3 = P1-F4 = P1-F5 = P1-F6
 1.6 with sigma of 0.001
 F1-F2 = F1-F3 = F1-F4 = F1-F5 = F6-F2 = F6-F3 = F6-F4 = F6-F5
 2.26263 with sigma of 0.001
 F2-F3 = F3-F4 = F4-F5 = F5-F2
 2.26263 with sigma of 0.001
 P1A-F1A = P1A-F2A = P1A-F3A = P1A-F4A = P1A-F5A = P1A-F6A
 1.6 with sigma of 0.001
 F1A-F2A = F1A-F3A = F1A-F4A = F1A-F5A
 2.26263 with sigma of 0.001
 F6A-F2A = F6A-F3A = F6A-F4A = F6A-F5A
 2.26263 with sigma of 0.001
 F2A-F3A = F3A-F4A = F4A-F5A = F5A-F2A
 2.26263 with sigma of 0.001
3. Uiso/Uaniso restraints and constraints
F1 \\sim F2 \\sim F3 \\sim F4 \\sim F5 \\sim F6: within 2A with sigma of 0.01
and sigma for terminal atoms of 0.02
Uanis(C34) \\sim Ueq, Uanis(C60) \\sim Ueq, Uanis(C54) \\sim Ueq, Uanis(C55)
\\sim Ueq, Uanis(C42) \\sim Ueq, Uanis(C43) \\sim Ueq: with sigma of 0.04 and
sigma for terminal atoms of 0.08
Uanis(C29) \\sim Ueq, Uanis(C30) \\sim Ueq, Uanis(C34) \\sim Ueq, Uanis(C60)
\\sim Ueq: with sigma of 0.02 and sigma for terminal atoms of 0.04
Uanis(C18) \\sim Ueq, Uanis(C21) \\sim Ueq, Uanis(C1) \\sim Ueq, Uanis(C6)
\\sim Ueq: with sigma of 0.01 and sigma for terminal atoms of 0.02
Uanis(P1) = Uanis(P1A)
Uanis(F1) = Uanis(F1A)
Uanis(F2) = Uanis(F2A)
Uanis(F3) = Uanis(F3A)
Uanis(F4) = Uanis(F4A)
Uanis(F5) = Uanis(F5A)
Uanis(F6) = Uanis(F6A)
4. Others
 Sof(P1A)=Sof(F1A)=Sof(F2A)=Sof(F3A)=Sof(F4A)=Sof(F5A)=Sof(F6A)=1-FVAR(1)
 Sof(P1)=Sof(F1)=Sof(F2)=Sof(F3)=Sof(F4)=Sof(F5)=Sof(F6)=FVAR(1)
 1(DFIX)=1(DFIX)=1(DFIX)=1(DFIX)=1(DFIX)=FVAR(2)
5.a Secondary CH2 refined with riding coordinates:
 C10(H10A,H10B), C21(H21A,H21B), C27(H27A,H27B), C33(H33A,H33B), C39(H39A,
 H39B), C45(H45A,H45B), C51(H51A,H51B), C57(H57A,H57B)
5.b Aromatic/amide H refined with riding coordinates:
 C23(H23), C24(H24), C25(H25), C29(H29), C30(H30), C31(H31), C35(H35),
 C36(H36), C37(H37), C41(H41), C42(H42), C43(H43), C47(H47), C48(H48), C49(H49),
  C53(H53), C54(H54), C55(H55)
5.c Idealised Me refined as rotating group:
 C8(H8A,H8B,H8C), C9(H9A,H9B,H9C), C19(H19A,H19B,H19C), C20(H20A,H20B,H20C),
 C58(H58A,H58B,H58C), C59(H59A,H59B,H59C), C60(H60A,H60B,H60C), C61(H61A,H61B,
 H61C), C62(H62A,H62B,H62C), C63(H63A,H63B,H63C)
;
_olex2_exptl_crystal_mounting_method 'Mounted on loop with cryoprotectant oil'
_olex2_submission_special_instructions 'No special instructions were received'

loop_
_space_group_symop_operation_xyz
'x, y, z'
'-x, y+1/2, -z+1/2'
'-x, -y, -z'
'x, -y-1/2, z-1/2'

loop_
_atom_site_label
_atom_site_type_symbol
_atom_site_fract_x
_atom_site_fract_y
_atom_site_fract_z
_atom_site_U_iso_or_equiv
_atom_site_adp_type
_atom_site_occupancy
_atom_site_site_symmetry_order
_atom_site_calc_flag
_atom_site_refinement_flags_posn
_atom_site_refinement_flags_adp
_atom_site_refinement_flags_occupancy
_atom_site_disorder_assembly
_atom_site_disorder_group
Br1 Br 0.72196(4) 0.40122(3) 0.32814(4) 0.0874(2) Uani 1 1 d . . . . .
Br2 Br 0.42543(4) 0.29087(2) 0.14615(5) 0.0872(3) Uani 1 1 d . . . . .
Br3 Br 0.19817(5) 0.44630(3) 0.04663(4) 0.1040(3) Uani 1 1 d . . . . .
Br4 Br 0.45346(4) 0.38620(3) 0.38546(4) 0.0777(2) Uani 1 1 d . . . . .
Zn1 Zn 0.64512(5) 0.19570(3) 0.27316(4) 0.0789(3) Uani 1 1 d . . . . .
Zn2 Zn 0.20777(5) 0.36357(3) 0.34787(5) 0.0851(3) Uani 1 1 d . . . . .
O1 O 0.5579(3) 0.23451(14) 0.2297(3) 0.0783(12) Uani 1 1 d . . . . .
O2 O 0.6780(3) 0.27977(17) 0.3024(2) 0.0763(12) Uani 1 1 d . . . . .
O3 O 0.3038(3) 0.38337(17) 0.3661(2) 0.0778(12) Uani 1 1 d . . . . .
O4 O 0.2018(3) 0.4004(2) 0.2253(3) 0.0874(13) Uani 1 1 d . . . . .
N1 N 0.7435(3) 0.1669(2) 0.3246(3) 0.0854(16) Uani 1 1 d . . . . .
N2 N 0.6276(4) 0.1091(2) 0.2253(3) 0.0820(17) Uani 1 1 d . . . . .
N3 N 0.6897(4) 0.1992(2) 0.1545(3) 0.0853(18) Uani 1 1 d . . . . .
N4 N 0.6476(3) 0.17222(19) 0.4115(3) 0.0753(15) Uani 1 1 d . . . . .
N5 N 0.1098(4) 0.3314(2) 0.2963(4) 0.0915(17) Uani 1 1 d . . . . .
N6 N 0.2078(3) 0.3102(2) 0.4594(4) 0.0842(15) Uani 1 1 d . . . . .
N7 N 0.1471(4) 0.4308(3) 0.3829(4) 0.0965(18) Uani 1 1 d . . . . .
N8 N 0.2216(4) 0.2686(3) 0.2875(4) 0.0935(18) Uani 1 1 d . . . . .
C1 C 0.5624(4) 0.2892(2) 0.2357(3) 0.0699(16) Uani 1 1 d . U . . .
C2 C 0.6279(4) 0.3127(2) 0.2762(3) 0.0661(15) Uani 1 1 d . . . . .
C3 C 0.6342(4) 0.3733(2) 0.2842(3) 0.0704(17) Uani 1 1 d . . . . .
C4 C 0.5777(4) 0.4074(2) 0.2567(3) 0.0675(16) Uani 1 1 d . . . . .
C5 C 0.5148(4) 0.3836(2) 0.2164(3) 0.0656(15) Uani 1 1 d . . . . .
C6 C 0.5080(3) 0.3246(2) 0.2046(3) 0.0632(14) Uani 1 1 d . U . . .
C7 C 0.5717(4) 0.4716(2) 0.2622(4) 0.0791(19) Uani 1 1 d . . . . .
C8 C 0.6039(5) 0.4926(3) 0.3574(5) 0.101(2) Uani 1 1 d . . . . .
H8A H 0.583039 0.473118 0.397290 0.152 Uiso 1 1 calc GR . . . .
H8B H 0.596831 0.533298 0.360471 0.152 Uiso 1 1 calc GR . . . .
H8C H 0.651924 0.484574 0.374179 0.152 Uiso 1 1 calc GR . . . .
C9 C 0.6058(5) 0.5001(3) 0.1996(6) 0.110(3) Uani 1 1 d . . . . .
H9A H 0.652822 0.488446 0.214274 0.166 Uiso 1 1 calc GR . . . .
H9B H 0.603301 0.541087 0.205108 0.166 Uiso 1 1 calc GR . . . .
H9C H 0.583237 0.488861 0.139626 0.166 Uiso 1 1 calc GR . . . .
C10 C 0.4954(4) 0.4816(2) 0.2344(4) 0.078(2) Uani 1 1 d . . . . .
H10A H 0.484442 0.514508 0.194815 0.093 Uiso 1 1 calc R . . . .
H10B H 0.479675 0.489594 0.286356 0.093 Uiso 1 1 calc R . . . .
C11 C 0.4599(4) 0.4277(2) 0.1869(3) 0.0674(16) Uani 1 1 d . . . . .
C12 C 0.3177(4) 0.3959(2) 0.2924(4) 0.0721(17) Uani 1 1 d . . . . .
C13 C 0.2614(4) 0.4068(2) 0.2168(4) 0.0720(16) Uani 1 1 d . . . . .
C14 C 0.2746(4) 0.4249(2) 0.1380(4) 0.0724(17) Uani 1 1 d . . . . .
C15 C 0.3374(4) 0.4296(2) 0.1325(3) 0.0717(18) Uani 1 1 d . . . . .
C16 C 0.3937(4) 0.4172(2) 0.2060(4) 0.0711(17) Uani 1 1 d . . . . .
C17 C 0.3831(4) 0.4015(2) 0.2842(3) 0.0684(16) Uani 1 1 d . . . . .
C18 C 0.3638(4) 0.4489(2) 0.0538(4) 0.0799(19) Uani 1 1 d . U . . .
C19 C 0.3317(5) 0.4168(3) -0.0296(4) 0.096(3) Uani 1 1 d . . . . .
H19A H 0.331378 0.376464 -0.016809 0.144 Uiso 1 1 calc GR . . . .
H19B H 0.357220 0.423343 -0.071821 0.144 Uiso 1 1 calc GR . . . .
H19C H 0.285670 0.430045 -0.053996 0.144 Uiso 1 1 calc GR . . . .
C20 C 0.3528(5) 0.5125(2) 0.0395(4) 0.102(3) Uani 1 1 d . . . . .
H20A H 0.304932 0.520086 0.015075 0.153 Uiso 1 1 calc GR . . . .
H20B H 0.377123 0.525902 -0.001119 0.153 Uiso 1 1 calc GR . . . .
H20C H 0.369174 0.532210 0.095287 0.153 Uiso 1 1 calc GR . . . .
C21 C 0.4382(4) 0.4344(2) 0.0858(3) 0.0712(16) Uani 1 1 d . U . . .
H21A H 0.464677 0.464776 0.068718 0.085 Uiso 1 1 calc R . . . .
H21B H 0.446898 0.398946 0.058256 0.085 Uiso 1 1 calc R . . . .
C22 C 0.5724(5) 0.0914(2) 0.1622(4) 0.084(2) Uani 1 1 d . . . . .
C23 C 0.5790(5) 0.0467(3) 0.1060(4) 0.092(2) Uani 1 1 d . . . . .
H23 H 0.541879 0.034442 0.060097 0.111 Uiso 1 1 calc R . . . .
C24 C 0.6412(5) 0.0214(3) 0.1201(5) 0.097(3) Uani 1 1 d . . . . .
H24 H 0.646609 -0.008163 0.082510 0.116 Uiso 1 1 calc R . . . .
C25 C 0.6941(5) 0.0376(3) 0.1854(5) 0.100(3) Uani 1 1 d . . . . .
H25 H 0.736205 0.019184 0.196500 0.120 Uiso 1 1 calc R . . . .
C26 C 0.6836(5) 0.0834(3) 0.2364(4) 0.086(2) Uani 1 1 d . . . . .
C27 C 0.7424(5) 0.1037(3) 0.3131(4) 0.103(3) Uani 1 1 d . . . . .
H27A H 0.738967 0.085672 0.367614 0.124 Uiso 1 1 calc R . . . .
H27B H 0.785057 0.091551 0.302884 0.124 Uiso 1 1 calc R . . . .
C28 C 0.6560(5) 0.1979(3) 0.0642(4) 0.095(3) Uani 1 1 d . . . . .
C29 C 0.6936(7) 0.1879(4) 0.0064(5) 0.121(3) Uani 1 1 d . U . . .
H29 H 0.672020 0.185368 -0.054237 0.145 Uiso 1 1 calc R . . . .
C30 C 0.7643(7) 0.1812(4) 0.0369(6) 0.130(4) Uani 1 1 d . U . . .
H30 H 0.790398 0.176641 -0.002837 0.156 Uiso 1 1 calc R . . . .
C31 C 0.7922(6) 0.1816(4) 0.1210(5) 0.114(3) Uani 1 1 d . . . . .
H31 H 0.838871 0.175167 0.143326 0.137 Uiso 1 1 calc R . . . .
C32 C 0.7531(5) 0.1915(3) 0.1782(4) 0.092(2) Uani 1 1 d . . . . .
C33 C 0.7864(5) 0.1959(4) 0.2767(4) 0.105(3) Uani 1 1 d . . . . .
H33A H 0.831147 0.178040 0.291256 0.126 Uiso 1 1 calc R . . . .
H33B H 0.792123 0.235994 0.294237 0.126 Uiso 1 1 calc R . . . .
C34 C 0.5973(5) 0.1628(2) 0.4482(5) 0.085(2) Uani 1 1 d . U . . .
C35 C 0.6148(5) 0.1516(2) 0.5402(5) 0.089(2) Uani 1 1 d . . . . .
H35 H 0.580328 0.145237 0.567497 0.107 Uiso 1 1 calc R . . . .
C36 C 0.6784(5) 0.1499(3) 0.5880(4) 0.097(2) Uani 1 1 d . . . . .
H36 H 0.689132 0.143579 0.649075 0.117 Uiso 1 1 calc R . . . .
C37 C 0.7274(5) 0.1573(3) 0.5489(4) 0.102(3) Uani 1 1 d . . . . .
H37 H 0.772836 0.154043 0.581864 0.123 Uiso 1 1 calc R . . . .
C38 C 0.7119(5) 0.1694(3) 0.4615(4) 0.088(2) Uani 1 1 d . . . . .
C39 C 0.7645(4) 0.1821(4) 0.4182(4) 0.095(2) Uani 1 1 d . . . . .
H39A H 0.805563 0.160863 0.447650 0.114 Uiso 1 1 calc R . . . .
H39B H 0.775288 0.222754 0.424179 0.114 Uiso 1 1 calc R . . . .
C40 C 0.2599(5) 0.2964(3) 0.5295(5) 0.095(2) Uani 1 1 d . . . . .
C41 C 0.2542(5) 0.2481(3) 0.5763(5) 0.100(2) Uani 1 1 d . . . . .
H41 H 0.289669 0.238645 0.626075 0.120 Uiso 1 1 calc R . . . .
C42 C 0.1988(6) 0.2132(3) 0.5531(6) 0.111(3) Uani 1 1 d . U . . .
H42 H 0.196982 0.179446 0.584304 0.133 Uiso 1 1 calc R . . . .
C43 C 0.1468(5) 0.2289(4) 0.4839(6) 0.107(3) Uani 1 1 d . U . . .
H43 H 0.107412 0.206639 0.466950 0.129 Uiso 1 1 calc R . . . .
C44 C 0.1522(4) 0.2781(3) 0.4383(4) 0.0859(19) Uani 1 1 d . . . . .
C45 C 0.0909(4) 0.3001(4) 0.3698(5) 0.105(2) Uani 1 1 d . . . . .
H45A H 0.065767 0.325808 0.397952 0.126 Uiso 1 1 calc R . . . .
H45B H 0.061344 0.268017 0.344923 0.126 Uiso 1 1 calc R . . . .
C46 C 0.1678(6) 0.4740(4) 0.4438(5) 0.110(3) Uani 1 1 d . . . . .
C47 C 0.1183(8) 0.5105(5) 0.4577(8) 0.162(5) Uani 1 1 d . . . . .
H47 H 0.131584 0.539644 0.499755 0.195 Uiso 1 1 calc R . . . .
C48 C 0.0523(8) 0.5058(6) 0.4137(9) 0.178(6) Uani 1 1 d . . . . .
H48 H 0.020626 0.532032 0.423293 0.214 Uiso 1 1 calc R . . . .
C49 C 0.0321(6) 0.4616(5) 0.3538(7) 0.145(4) Uani 1 1 d . . . . .
H49 H -0.013643 0.455016 0.324774 0.174 Uiso 1 1 calc R . . . .
C50 C 0.0837(5) 0.4269(4) 0.3387(5) 0.109(3) Uani 1 1 d . . . . .
C51 C 0.0652(5) 0.3822(3) 0.2705(5) 0.104(2) Uani 1 1 d . . . . .
H51A H 0.069383 0.397253 0.214413 0.125 Uiso 1 1 calc R . . . .
H51B H 0.018101 0.370949 0.262309 0.125 Uiso 1 1 calc R . . . .
C52 C 0.2730(5) 0.2306(3) 0.3036(5) 0.096(2) Uani 1 1 d . . . . .
C53 C 0.2608(7) 0.1744(4) 0.2762(7) 0.130(4) Uani 1 1 d . . . . .
H53 H 0.295557 0.147262 0.293264 0.156 Uiso 1 1 calc R . . . .
C54 C 0.1986(8) 0.1583(4) 0.2247(8) 0.150(5) Uani 1 1 d . U . . .
H54 H 0.191768 0.121391 0.200625 0.180 Uiso 1 1 calc R . . . .
C55 C 0.1451(7) 0.1972(4) 0.2081(7) 0.137(4) Uani 1 1 d . U . . .
H55 H 0.100815 0.186673 0.177224 0.164 Uiso 1 1 calc R . . . .
C56 C 0.1603(5) 0.2509(3) 0.2387(5) 0.101(2) Uani 1 1 d . . . . .
C57 C 0.1052(5) 0.2949(3) 0.2205(5) 0.102(2) Uani 1 1 d . . . . .
H57A H 0.108132 0.318305 0.170424 0.123 Uiso 1 1 calc R . . . .
H57B H 0.061283 0.275710 0.204447 0.123 Uiso 1 1 calc R . . . .
C58 C 0.5048(5) 0.1174(2) 0.1516(5) 0.093(2) Uani 1 1 d . . . . .
H58A H 0.489354 0.108730 0.202815 0.139 Uiso 1 1 calc GR . . . .
H58B H 0.473002 0.102072 0.099290 0.139 Uiso 1 1 calc GR . . . .
H58C H 0.507871 0.158347 0.145724 0.139 Uiso 1 1 calc GR . . . .
C59 C 0.5847(5) 0.2048(3) 0.0343(4) 0.103(3) Uani 1 1 d . . . . .
H59A H 0.563173 0.167720 0.028523 0.155 Uiso 1 1 calc GR . . . .
H59B H 0.572704 0.223817 -0.022364 0.155 Uiso 1 1 calc GR . . . .
H59C H 0.569639 0.227508 0.076524 0.155 Uiso 1 1 calc GR . . . .
C60 C 0.5282(5) 0.1630(3) 0.3940(5) 0.094(2) Uani 1 1 d . U . . .
H60A H 0.523150 0.190825 0.347302 0.142 Uiso 1 1 calc GR . . . .
H60B H 0.498461 0.172641 0.429784 0.142 Uiso 1 1 calc GR . . . .
H60C H 0.516641 0.125490 0.368423 0.142 Uiso 1 1 calc GR . . . .
C61 C 0.3166(4) 0.3358(3) 0.5549(5) 0.098(2) Uani 1 1 d . . . . .
H61A H 0.322461 0.354522 0.502859 0.147 Uiso 1 1 calc GR . . . .
H61B H 0.357351 0.314909 0.583820 0.147 Uiso 1 1 calc GR . . . .
H61C H 0.307764 0.364065 0.595028 0.147 Uiso 1 1 calc GR . . . .
C62 C 0.2383(5) 0.4766(4) 0.4933(5) 0.108(3) Uani 1 1 d . . . . .
H62A H 0.243317 0.464115 0.553228 0.163 Uiso 1 1 calc GR . . . .
H62B H 0.254356 0.515474 0.493756 0.163 Uiso 1 1 calc GR . . . .
H62C H 0.264547 0.452023 0.465971 0.163 Uiso 1 1 calc GR . . . .
C63 C 0.3396(5) 0.2508(4) 0.3567(6) 0.112(3) Uani 1 1 d . . . . .
H63A H 0.339012 0.292016 0.360977 0.168 Uiso 1 1 calc GR . . . .
H63B H 0.373920 0.239345 0.328830 0.168 Uiso 1 1 calc GR . . . .
H63C H 0.349594 0.234413 0.415217 0.168 Uiso 1 1 calc GR . . . .
P1 P -0.0514(2) 0.18902(18) -0.0070(3) 0.1500(17) Uani 0.710(7) 1 d D . P A 1
F1 F -0.0531(4) 0.2006(4) -0.1063(3) 0.254(8) Uani 0.710(7) 1 d D U P A 1
F2 F 0.0038(3) 0.2372(3) 0.0241(5) 0.229(5) Uani 0.710(7) 1 d D U P A 1
F3 F 0.0064(3) 0.1433(3) 0.0006(6) 0.225(7) Uani 0.710(7) 1 d D U P A 1
F4 F -0.1067(3) 0.1408(3) -0.0380(6) 0.212(6) Uani 0.710(7) 1 d D U P A 1
F5 F -0.1093(3) 0.2347(3) -0.0146(6) 0.276(7) Uani 0.710(7) 1 d D U P A 1
F6 F -0.0498(4) 0.1774(4) 0.0923(4) 0.250(7) Uani 0.710(7) 1 d D U P A 1
P1A P -0.0425(5) 0.1756(4) 0.0187(6) 0.1500(17) Uani 0.290(7) 1 d D . P A 2
F1A F -0.0456(8) 0.1455(7) -0.0719(7) 0.254(8) Uani 0.290(7) 1 d D . P A 2
F2A F 0.0149(6) 0.2167(6) 0.0058(10) 0.229(5) Uani 0.290(7) 1 d D . P A 2
F3A F 0.0131(6) 0.1315(5) 0.0686(9) 0.225(7) Uani 0.290(7) 1 d D . P A 2
F4A F -0.0999(6) 0.1346(6) 0.0316(10) 0.212(6) Uani 0.290(7) 1 d D . P A 2
F5A F -0.0981(6) 0.2198(6) -0.0311(10) 0.276(7) Uani 0.290(7) 1 d D . P A 2
F6A F -0.0393(8) 0.2058(6) 0.1094(7) 0.250(7) Uani 0.290(7) 1 d D . P A 2

loop_
_atom_site_aniso_label
_atom_site_aniso_U_11
_atom_site_aniso_U_22
_atom_site_aniso_U_33
_atom_site_aniso_U_23
_atom_site_aniso_U_13
_atom_site_aniso_U_12
Br1 0.1067(6) 0.0883(4) 0.0754(4) -0.0273(3) 0.0388(4) -0.0265(4)
Br2 0.1099(6) 0.0523(3) 0.0871(5) -0.0021(3) 0.0067(4) -0.0110(3)
Br3 0.1337(8) 0.1085(5) 0.0588(4) 0.0146(3) 0.0086(4) 0.0379(5)
Br4 0.0904(5) 0.0912(4) 0.0500(3) 0.0119(3) 0.0170(3) -0.0049(3)
Zn1 0.1091(7) 0.0731(4) 0.0483(4) 0.0047(3) 0.0117(4) 0.0010(4)
Zn2 0.0892(6) 0.0941(5) 0.0686(5) 0.0035(4) 0.0163(4) 0.0008(4)
O1 0.103(4) 0.0511(19) 0.072(2) 0.0042(17) 0.010(2) -0.007(2)
O2 0.110(4) 0.077(2) 0.0425(19) -0.0037(17) 0.023(2) -0.005(2)
O3 0.096(3) 0.085(3) 0.052(2) 0.0103(18) 0.020(2) -0.006(2)
O4 0.104(4) 0.097(3) 0.058(2) 0.010(2) 0.016(2) 0.009(3)
N1 0.113(5) 0.103(4) 0.043(3) 0.006(2) 0.027(3) 0.012(3)
N2 0.137(6) 0.062(3) 0.048(3) 0.012(2) 0.028(3) 0.016(3)
N3 0.133(6) 0.075(3) 0.050(3) 0.004(2) 0.029(3) -0.007(3)
N4 0.112(5) 0.060(2) 0.053(3) 0.003(2) 0.021(3) 0.005(3)
N5 0.101(5) 0.093(4) 0.079(4) -0.006(3) 0.024(3) -0.004(3)
N6 0.092(5) 0.094(4) 0.069(3) 0.007(3) 0.025(3) 0.001(3)
N7 0.103(5) 0.108(4) 0.072(4) 0.006(3) 0.015(4) 0.004(4)
N8 0.127(6) 0.087(4) 0.073(4) 0.011(3) 0.039(4) 0.009(4)
C1 0.104(5) 0.058(3) 0.048(3) -0.002(2) 0.021(3) -0.014(3)
C2 0.093(5) 0.069(3) 0.039(3) -0.003(2) 0.024(3) -0.006(3)
C3 0.103(5) 0.067(3) 0.049(3) -0.015(2) 0.034(3) -0.026(3)
C4 0.101(5) 0.057(3) 0.053(3) -0.004(2) 0.035(3) -0.012(3)
C5 0.098(5) 0.053(3) 0.050(3) -0.002(2) 0.027(3) -0.008(3)
C6 0.083(4) 0.054(3) 0.049(3) 0.000(2) 0.013(3) -0.008(3)
C7 0.120(6) 0.055(3) 0.071(4) -0.019(3) 0.043(4) -0.016(3)
C8 0.119(7) 0.081(4) 0.102(5) -0.041(4) 0.029(5) -0.015(4)
C9 0.163(9) 0.059(3) 0.127(6) 0.002(4) 0.070(6) -0.028(4)
C10 0.131(7) 0.055(3) 0.056(3) -0.014(2) 0.042(4) -0.018(3)
C11 0.110(5) 0.049(3) 0.046(3) -0.005(2) 0.027(3) -0.010(3)
C12 0.096(5) 0.064(3) 0.055(3) 0.009(2) 0.018(3) 0.001(3)
C13 0.095(5) 0.060(3) 0.061(4) 0.007(2) 0.021(3) 0.006(3)
C14 0.103(6) 0.060(3) 0.053(3) 0.008(2) 0.020(3) 0.014(3)
C15 0.119(6) 0.044(2) 0.050(3) 0.001(2) 0.019(3) 0.007(3)
C16 0.113(6) 0.045(2) 0.059(3) 0.001(2) 0.029(3) -0.004(3)
C17 0.092(5) 0.059(3) 0.051(3) 0.007(2) 0.014(3) -0.001(3)
C18 0.136(6) 0.054(3) 0.051(3) 0.002(2) 0.028(3) -0.002(3)
C19 0.164(8) 0.063(3) 0.063(4) -0.004(3) 0.035(4) -0.001(4)
C20 0.190(9) 0.054(3) 0.064(4) 0.011(3) 0.037(5) 0.013(4)
C21 0.108(5) 0.058(3) 0.048(3) -0.001(2) 0.021(3) -0.007(3)
C22 0.151(7) 0.049(3) 0.047(3) 0.005(2) 0.018(4) -0.006(4)
C23 0.148(8) 0.067(3) 0.062(4) 0.004(3) 0.031(4) -0.006(4)
C24 0.166(9) 0.069(4) 0.065(4) 0.003(3) 0.049(5) 0.004(5)
C25 0.157(8) 0.088(4) 0.067(4) 0.016(3) 0.052(5) 0.027(5)
C26 0.143(7) 0.075(4) 0.048(3) 0.016(3) 0.038(4) 0.021(4)
C27 0.148(8) 0.110(5) 0.059(4) 0.017(3) 0.042(5) 0.039(5)
C28 0.175(9) 0.067(3) 0.039(3) 0.004(2) 0.023(4) -0.009(4)
C29 0.202(11) 0.112(5) 0.047(4) 0.014(4) 0.032(5) -0.004(6)
C30 0.185(11) 0.149(7) 0.077(5) 0.016(5) 0.070(6) 0.020(7)
C31 0.156(9) 0.132(6) 0.066(4) 0.010(4) 0.049(5) 0.005(6)
C32 0.138(8) 0.092(4) 0.053(4) 0.010(3) 0.039(4) 0.000(5)
C33 0.136(8) 0.138(6) 0.052(4) -0.003(4) 0.042(4) -0.003(5)
C34 0.138(7) 0.049(3) 0.083(4) -0.001(3) 0.057(5) 0.006(3)
C35 0.153(8) 0.061(3) 0.077(4) 0.004(3) 0.069(5) 0.013(4)
C36 0.135(8) 0.110(5) 0.051(4) 0.015(3) 0.033(5) 0.030(5)
C37 0.146(8) 0.118(6) 0.043(3) 0.010(3) 0.029(4) 0.025(5)
C38 0.129(7) 0.090(4) 0.051(3) 0.002(3) 0.036(4) 0.016(4)
C39 0.104(6) 0.134(6) 0.047(3) 0.000(3) 0.022(4) 0.015(5)
C40 0.112(7) 0.101(5) 0.077(5) 0.014(4) 0.037(5) -0.002(5)
C41 0.106(7) 0.105(5) 0.091(5) 0.032(4) 0.031(5) 0.013(5)
C42 0.138(9) 0.090(5) 0.122(7) 0.019(4) 0.065(7) 0.004(5)
C43 0.128(8) 0.107(6) 0.094(5) 0.012(4) 0.043(5) -0.008(5)
C44 0.094(6) 0.091(4) 0.073(4) 0.000(3) 0.024(4) -0.001(4)
C45 0.088(6) 0.129(6) 0.099(6) -0.008(5) 0.029(5) -0.019(5)
C46 0.141(9) 0.111(6) 0.068(4) -0.014(4) 0.011(5) 0.006(6)
C47 0.184(14) 0.138(8) 0.137(9) -0.048(7) -0.001(9) 0.030(9)
C48 0.154(12) 0.192(12) 0.163(11) -0.065(9) 0.003(9) 0.067(10)
C49 0.126(9) 0.150(9) 0.149(9) -0.025(7) 0.022(7) 0.044(7)
C50 0.119(8) 0.107(6) 0.090(5) -0.003(4) 0.011(5) 0.015(5)
C51 0.087(6) 0.113(6) 0.097(5) -0.014(4) -0.001(4) 0.001(4)
C52 0.118(7) 0.088(5) 0.085(5) 0.021(4) 0.035(5) 0.019(5)
C53 0.175(12) 0.098(6) 0.131(8) 0.011(5) 0.067(8) 0.034(7)
C54 0.206(14) 0.095(6) 0.142(9) -0.027(6) 0.036(9) -0.013(8)
C55 0.177(11) 0.090(6) 0.138(8) -0.029(5) 0.034(8) -0.011(6)
C56 0.132(8) 0.096(5) 0.077(5) -0.003(4) 0.032(5) 0.001(5)
C57 0.105(7) 0.107(5) 0.093(5) -0.004(4) 0.023(5) -0.003(5)
C58 0.135(7) 0.055(3) 0.085(5) 0.005(3) 0.026(4) -0.004(4)
C59 0.169(9) 0.069(4) 0.053(4) 0.010(3) 0.001(5) -0.022(4)
C60 0.121(7) 0.076(4) 0.095(5) -0.013(3) 0.044(5) -0.001(4)
C61 0.102(6) 0.108(5) 0.085(5) 0.026(4) 0.028(4) 0.002(5)
C62 0.126(8) 0.107(5) 0.086(5) -0.015(4) 0.020(5) -0.013(5)
C63 0.134(9) 0.110(6) 0.104(6) 0.037(5) 0.052(6) 0.030(5)
P1 0.156(4) 0.124(3) 0.193(5) 0.011(3) 0.085(4) -0.013(3)
F1 0.113(8) 0.44(2) 0.193(11) 0.115(11) 0.017(7) -0.023(11)
F2 0.251(13) 0.214(11) 0.242(11) -0.045(8) 0.103(10) -0.088(10)
F3 0.252(13) 0.166(8) 0.320(19) 0.078(9) 0.185(14) 0.073(8)
F4 0.179(10) 0.179(8) 0.275(17) -0.008(10) 0.057(12) -0.054(7)
F5 0.150(9) 0.133(7) 0.52(2) 0.046(10) 0.050(11) 0.042(6)
F6 0.260(13) 0.334(18) 0.219(10) 0.076(11) 0.169(10) 0.046(12)
P1A 0.156(4) 0.124(3) 0.193(5) 0.011(3) 0.085(4) -0.013(3)
F1A 0.113(8) 0.44(2) 0.193(11) 0.115(11) 0.017(7) -0.023(11)
F2A 0.251(13) 0.214(11) 0.242(11) -0.045(8) 0.103(10) -0.088(10)
F3A 0.252(13) 0.166(8) 0.320(19) 0.078(9) 0.185(14) 0.073(8)
F4A 0.179(10) 0.179(8) 0.275(17) -0.008(10) 0.057(12) -0.054(7)
F5A 0.150(9) 0.133(7) 0.52(2) 0.046(10) 0.050(11) 0.042(6)
F6A 0.260(13) 0.334(18) 0.219(10) 0.076(11) 0.169(10) 0.046(12)

loop_
_atom_type_symbol
_atom_type_description
_atom_type_scat_dispersion_real
_atom_type_scat_dispersion_imag
_atom_type_scat_source
C C 0.0033 0.0016 'International Tables Vol C Tables 4.2.6.8 and 6.1.1.4'
H H 0.0000 0.0000 'International Tables Vol C Tables 4.2.6.8 and 6.1.1.4'
Br Br -0.2901 2.4595 'International Tables Vol C Tables 4.2.6.8 and 6.1.1.4'
F F 0.0171 0.0103 'International Tables Vol C Tables 4.2.6.8 and 6.1.1.4'
N N 0.0061 0.0033 'International Tables Vol C Tables 4.2.6.8 and 6.1.1.4'
O O 0.0106 0.0060 'International Tables Vol C Tables 4.2.6.8 and 6.1.1.4'
P P 0.1023 0.0942 'International Tables Vol C Tables 4.2.6.8 and 6.1.1.4'
Zn Zn 0.2839 1.4301 'International Tables Vol C Tables 4.2.6.8 and 6.1.1.4'

loop_
_geom_angle_atom_site_label_1
_geom_angle_atom_site_label_2
_geom_angle_atom_site_label_3
_geom_angle
_geom_angle_site_symmetry_1
_geom_angle_site_symmetry_3
_geom_angle_publ_flag
O1 Zn1 O2 81.24(18) . . ?
O1 Zn1 N1 171.3(2) . . ?
O1 Zn1 N2 105.5(2) . . ?
O1 Zn1 N3 103.4(2) . . ?
O1 Zn1 N4 103.1(2) . . ?
O2 Zn1 N2 166.8(2) . . ?
O2 Zn1 N3 88.17(17) . . ?
O2 Zn1 N4 95.64(16) . . ?
N1 Zn1 O2 90.0(2) . . ?
N1 Zn1 N2 83.1(3) . . ?
N1 Zn1 N3 76.4(2) . . ?
N1 Zn1 N4 77.4(2) . . ?
N2 Zn1 N3 79.33(19) . . ?
N2 Zn1 N4 93.81(16) . . ?
N4 Zn1 N3 153.5(2) . . ?
O3 Zn2 O4 80.6(2) . . ?
O3 Zn2 N5 163.6(2) . . ?
O3 Zn2 N6 104.1(2) . . ?
O3 Zn2 N7 114.5(2) . . ?
O3 Zn2 N8 92.9(2) . . ?
O4 Zn2 N5 89.2(2) . . ?
O4 Zn2 N6 168.6(2) . . ?
O4 Zn2 N7 92.6(2) . . ?
O4 Zn2 N8 89.98(18) . . ?
N5 Zn2 N6 83.7(2) . . ?
N5 Zn2 N7 78.5(3) . . ?
N5 Zn2 N8 74.2(3) . . ?
N6 Zn2 N7 94.8(2) . . ?
N6 Zn2 N8 79.5(2) . . ?
N7 Zn2 N8 152.5(3) . . ?
C1 O1 Zn1 113.4(4) . . ?
C2 O2 Zn1 108.7(4) . . ?
C12 O3 Zn2 112.4(4) . . ?
C13 O4 Zn2 109.5(4) . . ?
C27 N1 Zn1 107.2(5) . . ?
C33 N1 Zn1 107.9(5) . . ?
C33 N1 C27 112.7(6) . . ?
C39 N1 Zn1 107.4(5) . . ?
C39 N1 C27 110.7(5) . . ?
C39 N1 C33 110.7(6) . . ?
C22 N2 Zn1 124.7(4) . . ?
C26 N2 Zn1 109.9(5) . . ?
C26 N2 C22 120.2(6) . . ?
C28 N3 Zn1 129.1(6) . . ?
C32 N3 Zn1 111.4(4) . . ?
C32 N3 C28 118.3(7) . . ?
C34 N4 Zn1 130.7(5) . . ?
C34 N4 C38 119.5(6) . . ?
C38 N4 Zn1 109.7(4) . . ?
C45 N5 Zn2 107.5(5) . . ?
C51 N5 Zn2 105.8(5) . . ?
C51 N5 C45 109.2(7) . . ?
C57 N5 Zn2 111.6(5) . . ?
C57 N5 C45 111.9(6) . . ?
C57 N5 C51 110.7(6) . . ?
C40 N6 Zn2 128.9(5) . . ?
C44 N6 Zn2 108.6(5) . . ?
C44 N6 C40 120.0(6) . . ?
C46 N7 Zn2 128.3(6) . . ?
C50 N7 Zn2 111.9(6) . . ?
C50 N7 C46 119.7(8) . . ?
C52 N8 Zn2 133.6(6) . . ?
C56 N8 Zn2 108.0(5) . . ?
C56 N8 C52 117.6(7) . . ?
O1 C1 C2 117.1(6) . . ?
O1 C1 C6 122.9(6) . . ?
C6 C1 C2 119.9(5) . . ?
O2 C2 C1 119.4(5) . . ?
O2 C2 C3 122.3(6) . . ?
C3 C2 C1 118.3(6) . . ?
C2 C3 Br1 115.9(5) . . ?
C4 C3 Br1 123.9(4) . . ?
C4 C3 C2 120.1(6) . . ?
C3 C4 C5 120.5(5) . . ?
C3 C4 C7 129.3(6) . . ?
C5 C4 C7 110.1(6) . . ?
C4 C5 C6 120.3(6) . . ?
C4 C5 C11 112.9(5) . . ?
C6 C5 C11 126.8(6) . . ?
C1 C6 Br2 117.3(4) . . ?
C1 C6 C5 120.7(6) . . ?
C5 C6 Br2 122.0(5) . . ?
C4 C7 C8 110.7(6) . . ?
C4 C7 C9 109.9(5) . . ?
C4 C7 C10 103.4(5) . . ?
C9 C7 C8 109.9(6) . . ?
C9 C7 C10 111.7(6) . . ?
C10 C7 C8 111.1(5) . . ?
C7 C8 H8A 109.5 . . ?
C7 C8 H8B 109.5 . . ?
C7 C8 H8C 109.5 . . ?
H8A C8 H8B 109.5 . . ?
H8A C8 H8C 109.5 . . ?
H8B C8 H8C 109.5 . . ?
C7 C9 H9A 109.5 . . ?
C7 C9 H9B 109.5 . . ?
C7 C9 H9C 109.5 . . ?
H9A C9 H9B 109.5 . . ?
H9A C9 H9C 109.5 . . ?
H9B C9 H9C 109.5 . . ?
C7 C10 H10A 109.9 . . ?
C7 C10 H10B 109.9 . . ?
C7 C10 C11 108.8(5) . . ?
H10A C10 H10B 108.3 . . ?
C11 C10 H10A 109.9 . . ?
C11 C10 H10B 109.9 . . ?
C5 C11 C10 101.5(5) . . ?
C5 C11 C21 111.5(5) . . ?
C16 C11 C5 118.1(4) . . ?
C16 C11 C10 111.8(5) . . ?
C16 C11 C21 102.0(5) . . ?
C21 C11 C10 112.3(4) . . ?
O3 C12 C13 117.0(7) . . ?
O3 C12 C17 124.0(6) . . ?
C17 C12 C13 118.9(5) . . ?
O4 C13 C12 117.9(5) . . ?
O4 C13 C14 123.5(6) . . ?
C14 C13 C12 118.5(7) . . ?
C13 C14 Br3 115.6(6) . . ?
C15 C14 Br3 123.4(4) . . ?
C15 C14 C13 120.9(6) . . ?
C14 C15 C16 121.3(5) . . ?
C14 C15 C18 129.9(6) . . ?
C16 C15 C18 108.9(7) . . ?
C15 C16 C11 112.6(5) . . ?
C17 C16 C11 127.7(6) . . ?
C17 C16 C15 119.6(7) . . ?
C12 C17 Br4 116.2(4) . . ?
C16 C17 Br4 123.0(6) . . ?
C16 C17 C12 120.8(6) . . ?
C19 C18 C15 112.9(6) . . ?
C19 C18 C20 110.5(5) . . ?
C19 C18 C21 109.9(6) . . ?
C20 C18 C15 109.4(5) . . ?
C21 C18 C15 102.4(5) . . ?
C21 C18 C20 111.5(6) . . ?
C18 C19 H19A 109.5 . . ?
C18 C19 H19B 109.5 . . ?
C18 C19 H19C 109.5 . . ?
H19A C19 H19B 109.5 . . ?
H19A C19 H19C 109.5 . . ?
H19B C19 H19C 109.5 . . ?
C18 C20 H20A 109.5 . . ?
C18 C20 H20B 109.5 . . ?
C18 C20 H20C 109.5 . . ?
H20A C20 H20B 109.5 . . ?
H20A C20 H20C 109.5 . . ?
H20B C20 H20C 109.5 . . ?
C11 C21 H21A 109.6 . . ?
C11 C21 H21B 109.6 . . ?
C18 C21 C11 110.2(5) . . ?
C18 C21 H21A 109.6 . . ?
C18 C21 H21B 109.6 . . ?
H21A C21 H21B 108.1 . . ?
N2 C22 C23 119.1(8) . . ?
N2 C22 C58 121.8(6) . . ?
C23 C22 C58 119.1(7) . . ?
C22 C23 H23 121.0 . . ?
C24 C23 C22 117.9(8) . . ?
C24 C23 H23 121.0 . . ?
C23 C24 H24 119.0 . . ?
C25 C24 C23 122.0(7) . . ?
C25 C24 H24 119.0 . . ?
C24 C25 H25 121.9 . . ?
C24 C25 C26 116.2(9) . . ?
C26 C25 H25 121.9 . . ?
N2 C26 C25 124.5(8) . . ?
N2 C26 C27 116.7(6) . . ?
C25 C26 C27 118.8(8) . . ?
N1 C27 C26 112.8(6) . . ?
N1 C27 H27A 109.0 . . ?
N1 C27 H27B 109.0 . . ?
C26 C27 H27A 109.0 . . ?
C26 C27 H27B 109.0 . . ?
H27A C27 H27B 107.8 . . ?
N3 C28 C59 120.5(7) . . ?
C29 C28 N3 118.0(9) . . ?
C29 C28 C59 121.5(7) . . ?
C28 C29 H29 119.6 . . ?
C28 C29 C30 120.8(8) . . ?
C30 C29 H29 119.6 . . ?
C29 C30 H30 120.9 . . ?
C31 C30 C29 118.2(9) . . ?
C31 C30 H30 120.9 . . ?
C30 C31 H31 120.1 . . ?
C30 C31 C32 119.8(11) . . ?
C32 C31 H31 120.1 . . ?
N3 C32 C31 124.6(7) . . ?
N3 C32 C33 115.4(7) . . ?
C31 C32 C33 120.0(9) . . ?
N1 C33 C32 109.1(7) . . ?
N1 C33 H33A 109.9 . . ?
N1 C33 H33B 109.9 . . ?
C32 C33 H33A 109.9 . . ?
C32 C33 H33B 109.9 . . ?
H33A C33 H33B 108.3 . . ?
N4 C34 C35 117.8(8) . . ?
N4 C34 C60 119.8(6) . . ?
C35 C34 C60 122.4(7) . . ?
C34 C35 H35 119.3 . . ?
C36 C35 C34 121.4(7) . . ?
C36 C35 H35 119.3 . . ?
C35 C36 H36 120.3 . . ?
C35 C36 C37 119.3(7) . . ?
C37 C36 H36 120.3 . . ?
C36 C37 H37 119.9 . . ?
C36 C37 C38 120.3(9) . . ?
C38 C37 H37 119.9 . . ?
N4 C38 C37 121.6(8) . . ?
N4 C38 C39 117.0(6) . . ?
C37 C38 C39 121.4(8) . . ?
N1 C39 H39A 109.2 . . ?
N1 C39 H39B 109.2 . . ?
C38 C39 N1 111.9(7) . . ?
C38 C39 H39A 109.2 . . ?
C38 C39 H39B 109.2 . . ?
H39A C39 H39B 107.9 . . ?
N6 C40 C41 118.1(8) . . ?
N6 C40 C61 117.9(6) . . ?
C41 C40 C61 123.8(8) . . ?
C40 C41 H41 118.7 . . ?
C42 C41 C40 122.6(9) . . ?
C42 C41 H41 118.7 . . ?
C41 C42 H42 121.1 . . ?
C43 C42 C41 117.9(8) . . ?
C43 C42 H42 121.1 . . ?
C42 C43 H43 120.4 . . ?
C42 C43 C44 119.3(9) . . ?
C44 C43 H43 120.4 . . ?
N6 C44 C43 122.1(8) . . ?
N6 C44 C45 118.3(6) . . ?
C43 C44 C45 119.2(8) . . ?
N5 C45 H45A 109.2 . . ?
N5 C45 H45B 109.2 . . ?
C44 C45 N5 112.0(7) . . ?
C44 C45 H45A 109.2 . . ?
C44 C45 H45B 109.2 . . ?
H45A C45 H45B 107.9 . . ?
N7 C46 C47 117.5(10) . . ?
N7 C46 C62 118.6(8) . . ?
C47 C46 C62 123.8(9) . . ?
C46 C47 H47 118.5 . . ?
C48 C47 C46 123.0(10) . . ?
C48 C47 H47 118.5 . . ?
C47 C48 H48 120.6 . . ?
C47 C48 C49 118.7(11) . . ?
C49 C48 H48 120.6 . . ?
C48 C49 H49 121.7 . . ?
C48 C49 C50 116.7(11) . . ?
C50 C49 H49 121.7 . . ?
N7 C50 C49 124.0(9) . . ?
N7 C50 C51 117.3(8) . . ?
C49 C50 C51 118.6(9) . . ?
N5 C51 H51A 109.5 . . ?
N5 C51 H51B 109.5 . . ?
C50 C51 N5 110.8(7) . . ?
C50 C51 H51A 109.5 . . ?
C50 C51 H51B 109.5 . . ?
H51A C51 H51B 108.1 . . ?
N8 C52 C53 120.2(10) . . ?
N8 C52 C63 116.8(7) . . ?
C53 C52 C63 122.8(9) . . ?
C52 C53 H53 119.8 . . ?
C54 C53 C52 120.4(10) . . ?
C54 C53 H53 119.8 . . ?
C53 C54 H54 120.3 . . ?
C53 C54 C55 119.3(10) . . ?
C55 C54 H54 120.3 . . ?
C54 C55 H55 121.7 . . ?
C56 C55 C54 116.6(12) . . ?
C56 C55 H55 121.7 . . ?
N8 C56 C55 125.3(10) . . ?
N8 C56 C57 115.7(7) . . ?
C55 C56 C57 118.9(10) . . ?
N5 C57 C56 112.1(7) . . ?
N5 C57 H57A 109.2 . . ?
N5 C57 H57B 109.2 . . ?
C56 C57 H57A 109.2 . . ?
C56 C57 H57B 109.2 . . ?
H57A C57 H57B 107.9 . . ?
C22 C58 H58A 109.5 . . ?
C22 C58 H58B 109.5 . . ?
C22 C58 H58C 109.5 . . ?
H58A C58 H58B 109.5 . . ?
H58A C58 H58C 109.5 . . ?
H58B C58 H58C 109.5 . . ?
C28 C59 H59A 109.5 . . ?
C28 C59 H59B 109.5 . . ?
C28 C59 H59C 109.5 . . ?
H59A C59 H59B 109.5 . . ?
H59A C59 H59C 109.5 . . ?
H59B C59 H59C 109.5 . . ?
C34 C60 H60A 109.5 . . ?
C34 C60 H60B 109.5 . . ?
C34 C60 H60C 109.5 . . ?
H60A C60 H60B 109.5 . . ?
H60A C60 H60C 109.5 . . ?
H60B C60 H60C 109.5 . . ?
C40 C61 H61A 109.5 . . ?
C40 C61 H61B 109.5 . . ?
C40 C61 H61C 109.5 . . ?
H61A C61 H61B 109.5 . . ?
H61A C61 H61C 109.5 . . ?
H61B C61 H61C 109.5 . . ?
C46 C62 H62A 109.5 . . ?
C46 C62 H62B 109.5 . . ?
C46 C62 H62C 109.5 . . ?
H62A C62 H62B 109.5 . . ?
H62A C62 H62C 109.5 . . ?
H62B C62 H62C 109.5 . . ?
C52 C63 H63A 109.5 . . ?
C52 C63 H63B 109.5 . . ?
C52 C63 H63C 109.5 . . ?
H63A C63 H63B 109.5 . . ?
H63A C63 H63C 109.5 . . ?
H63B C63 H63C 109.5 . . ?
F1 P1 F3 89.99(6) . . ?
F2 P1 F1 90.00(6) . . ?
F2 P1 F3 90.00(6) . . ?
F2 P1 F4 179.97(9) . . ?
F2 P1 F5 90.03(6) . . ?
F2 P1 F6 90.01(6) . . ?
F4 P1 F1 89.98(6) . . ?
F4 P1 F3 89.97(6) . . ?
F5 P1 F1 90.00(6) . . ?
F5 P1 F3 179.98(11) . . ?
F5 P1 F4 90.00(6) . . ?
F5 P1 F6 90.01(6) . . ?
F6 P1 F1 179.98(10) . . ?
F6 P1 F3 90.00(6) . . ?
F6 P1 F4 90.00(6) . . ?
F1A P1A F5A 90.00(6) . . ?
F1A P1A F6A 180.0(9) . . ?
F2A P1A F1A 90.00(6) . . ?
F2A P1A F3A 90.00(6) . . ?
F2A P1A F4A 180.0(8) . . ?
F2A P1A F5A 90.00(6) . . ?
F2A P1A F6A 90.00(6) . . ?
F3A P1A F1A 90.00(6) . . ?
F3A P1A F4A 90.00(6) . . ?
F3A P1A F5A 180.00(10) . . ?
F3A P1A F6A 90.00(6) . . ?
F4A P1A F1A 90.00(6) . . ?
F4A P1A F5A 90.00(6) . . ?
F4A P1A F6A 90.00(6) . . ?
F6A P1A F5A 90.00(6) . . ?

loop_
_geom_bond_atom_site_label_1
_geom_bond_atom_site_label_2
_geom_bond_distance
_geom_bond_site_symmetry_2
_geom_bond_publ_flag
Br1 C3 1.886(7) . ?
Br2 C6 1.891(6) . ?
Br3 C14 1.905(7) . ?
Br4 C17 1.891(6) . ?
Zn1 O1 1.981(5) . ?
Zn1 O2 2.118(4) . ?
Zn1 N1 2.099(6) . ?
Zn1 N2 2.189(5) . ?
Zn1 N3 2.331(6) . ?
Zn1 N4 2.265(5) . ?
Zn2 O3 1.995(5) . ?
Zn2 O4 2.116(4) . ?
Zn2 N5 2.118(7) . ?
Zn2 N6 2.184(5) . ?
Zn2 N7 2.202(7) . ?
Zn2 N8 2.499(6) . ?
O1 C1 1.302(6) . ?
O2 C2 1.277(8) . ?
O3 C12 1.321(7) . ?
O4 C13 1.294(9) . ?
N1 C27 1.508(9) . ?
N1 C33 1.496(10) . ?
N1 C39 1.481(8) . ?
N2 C22 1.367(9) . ?
N2 C26 1.282(10) . ?
N3 C28 1.419(8) . ?
N3 C32 1.281(11) . ?
N4 C34 1.353(9) . ?
N4 C38 1.356(10) . ?
N5 C45 1.531(10) . ?
N5 C51 1.506(10) . ?
N5 C57 1.470(9) . ?
N6 C40 1.365(10) . ?
N6 C44 1.348(10) . ?
N7 C46 1.395(10) . ?
N7 C50 1.315(11) . ?
N8 C52 1.367(10) . ?
N8 C56 1.363(12) . ?
C1 C2 1.450(9) . ?
C1 C6 1.388(9) . ?
C2 C3 1.445(8) . ?
C3 C4 1.395(10) . ?
C4 C5 1.407(9) . ?
C4 C7 1.532(8) . ?
C5 C6 1.414(7) . ?
C5 C11 1.524(9) . ?
C7 C8 1.563(9) . ?
C7 C9 1.535(9) . ?
C7 C10 1.545(11) . ?
C8 H8A 0.9800 . ?
C8 H8B 0.9800 . ?
C8 H8C 0.9800 . ?
C9 H9A 0.9800 . ?
C9 H9B 0.9800 . ?
C9 H9C 0.9800 . ?
C10 H10A 0.9900 . ?
C10 H10B 0.9900 . ?
C10 C11 1.565(7) . ?
C11 C16 1.511(10) . ?
C11 C21 1.560(7) . ?
C12 C13 1.453(9) . ?
C12 C17 1.411(10) . ?
C13 C14 1.427(8) . ?
C14 C15 1.339(10) . ?
C15 C16 1.441(9) . ?
C15 C18 1.573(9) . ?
C16 C17 1.379(8) . ?
C18 C19 1.518(8) . ?
C18 C20 1.536(7) . ?
C18 C21 1.528(10) . ?
C19 H19A 0.9800 . ?
C19 H19B 0.9800 . ?
C19 H19C 0.9800 . ?
C20 H20A 0.9800 . ?
C20 H20B 0.9800 . ?
C20 H20C 0.9800 . ?
C21 H21A 0.9900 . ?
C21 H21B 0.9900 . ?
C22 C23 1.421(9) . ?
C22 C58 1.504(12) . ?
C23 H23 0.9500 . ?
C23 C24 1.389(12) . ?
C24 H24 0.9500 . ?
C24 C25 1.345(12) . ?
C25 H25 0.9500 . ?
C25 C26 1.412(9) . ?
C26 C27 1.550(12) . ?
C27 H27A 0.9900 . ?
C27 H27B 0.9900 . ?
C28 C29 1.386(13) . ?
C28 C59 1.437(13) . ?
C29 H29 0.9500 . ?
C29 C30 1.423(15) . ?
C30 H30 0.9500 . ?
C30 C31 1.307(12) . ?
C31 H31 0.9500 . ?
C31 C32 1.402(11) . ?
C32 C33 1.536(10) . ?
C33 H33A 0.9900 . ?
C33 H33B 0.9900 . ?
C34 C35 1.436(9) . ?
C34 C60 1.458(11) . ?
C35 H35 0.9500 . ?
C35 C36 1.334(12) . ?
C36 H36 0.9500 . ?
C36 C37 1.347(12) . ?
C37 H37 0.9500 . ?
C37 C38 1.373(9) . ?
C38 C39 1.480(11) . ?
C39 H39A 0.9900 . ?
C39 H39B 0.9900 . ?
C40 C41 1.393(10) . ?
C40 C61 1.471(11) . ?
C41 H41 0.9500 . ?
C41 C42 1.383(13) . ?
C42 H42 0.9500 . ?
C42 C43 1.367(13) . ?
C43 H43 0.9500 . ?
C43 C44 1.395(10) . ?
C44 C45 1.524(11) . ?
C45 H45A 0.9900 . ?
C45 H45B 0.9900 . ?
C46 C47 1.411(15) . ?
C46 C62 1.462(13) . ?
C47 H47 0.9500 . ?
C47 C48 1.363(18) . ?
C48 H48 0.9500 . ?
C48 C49 1.404(15) . ?
C49 H49 0.9500 . ?
C49 C50 1.425(13) . ?
C50 C51 1.493(11) . ?
C51 H51A 0.9900 . ?
C51 H51B 0.9900 . ?
C52 C53 1.406(13) . ?
C52 C63 1.490(13) . ?
C53 H53 0.9500 . ?
C53 C54 1.382(16) . ?
C54 H54 0.9500 . ?
C54 C55 1.414(17) . ?
C55 H55 0.9500 . ?
C55 C56 1.369(11) . ?
C56 C57 1.518(12) . ?
C57 H57A 0.9900 . ?
C57 H57B 0.9900 . ?
C58 H58A 0.9800 . ?
C58 H58B 0.9800 . ?
C58 H58C 0.9800 . ?
C59 H59A 0.9800 . ?
C59 H59B 0.9800 . ?
C59 H59C 0.9800 . ?
C60 H60A 0.9800 . ?
C60 H60B 0.9800 . ?
C60 H60C 0.9800 . ?
C61 H61A 0.9800 . ?
C61 H61B 0.9800 . ?
C61 H61C 0.9800 . ?
C62 H62A 0.9800 . ?
C62 H62B 0.9800 . ?
C62 H62C 0.9800 . ?
C63 H63A 0.9800 . ?
C63 H63B 0.9800 . ?
C63 H63C 0.9800 . ?
P1 F1 1.5999(10) . ?
P1 F2 1.5996(9) . ?
P1 F3 1.6001(9) . ?
P1 F4 1.6001(9) . ?
P1 F5 1.5998(9) . ?
P1 F6 1.5999(10) . ?
P1A F1A 1.5999(9) . ?
P1A F2A 1.5999(9) . ?
P1A F3A 1.6000(10) . ?
P1A F4A 1.5999(9) . ?
P1A F5A 1.6000(10) . ?
P1A F6A 1.5999(9) . ?

loop_
_geom_torsion_atom_site_label_1
_geom_torsion_atom_site_label_2
_geom_torsion_atom_site_label_3
_geom_torsion_atom_site_label_4
_geom_torsion
_geom_torsion_site_symmetry_1
_geom_torsion_site_symmetry_2
_geom_torsion_site_symmetry_3
_geom_torsion_site_symmetry_4
_geom_torsion_publ_flag
Br1 C3 C4 C5 173.4(4) . . . . ?
Br1 C3 C4 C7 -5.8(8) . . . . ?
Br3 C14 C15 C16 174.9(4) . . . . ?
Br3 C14 C15 C18 -4.0(8) . . . . ?
Zn1 O1 C1 C2 -3.0(6) . . . . ?
Zn1 O1 C1 C6 176.2(4) . . . . ?
Zn1 O2 C2 C1 1.1(6) . . . . ?
Zn1 O2 C2 C3 -178.1(4) . . . . ?
Zn1 N1 C27 C26 25.7(7) . . . . ?
Zn1 N1 C33 C32 -48.7(7) . . . . ?
Zn1 N1 C39 C38 44.5(7) . . . . ?
Zn1 N2 C22 C23 148.1(4) . . . . ?
Zn1 N2 C22 C58 -32.8(8) . . . . ?
Zn1 N2 C26 C25 -153.7(5) . . . . ?
Zn1 N2 C26 C27 28.1(6) . . . . ?
Zn1 N3 C28 C29 -165.7(5) . . . . ?
Zn1 N3 C28 C59 12.0(8) . . . . ?
Zn1 N3 C32 C31 168.5(6) . . . . ?
Zn1 N3 C32 C33 -13.8(8) . . . . ?
Zn1 N4 C34 C35 -176.5(4) . . . . ?
Zn1 N4 C34 C60 5.0(8) . . . . ?
Zn1 N4 C38 C37 178.4(6) . . . . ?
Zn1 N4 C38 C39 0.5(7) . . . . ?
Zn2 O3 C12 C13 14.4(6) . . . . ?
Zn2 O3 C12 C17 -168.1(4) . . . . ?
Zn2 O4 C13 C12 -8.3(6) . . . . ?
Zn2 O4 C13 C14 173.1(4) . . . . ?
Zn2 N5 C45 C44 -26.3(8) . . . . ?
Zn2 N5 C51 C50 -42.6(8) . . . . ?
Zn2 N5 C57 C56 49.5(8) . . . . ?
Zn2 N6 C40 C41 -158.5(6) . . . . ?
Zn2 N6 C40 C61 26.0(10) . . . . ?
Zn2 N6 C44 C43 160.7(6) . . . . ?
Zn2 N6 C44 C45 -26.7(8) . . . . ?
Zn2 N7 C46 C47 -176.8(8) . . . . ?
Zn2 N7 C46 C62 -0.8(11) . . . . ?
Zn2 N7 C50 C49 173.9(8) . . . . ?
Zn2 N7 C50 C51 -4.2(10) . . . . ?
Zn2 N8 C52 C53 163.2(6) . . . . ?
Zn2 N8 C52 C63 -11.9(10) . . . . ?
Zn2 N8 C56 C55 -167.5(8) . . . . ?
Zn2 N8 C56 C57 10.5(8) . . . . ?
O1 C1 C2 O2 1.2(7) . . . . ?
O1 C1 C2 C3 -179.6(5) . . . . ?
O1 C1 C6 Br2 -3.1(7) . . . . ?
O1 C1 C6 C5 177.0(5) . . . . ?
O2 C2 C3 Br1 4.5(6) . . . . ?
O2 C2 C3 C4 -178.2(5) . . . . ?
O3 C12 C13 O4 -3.7(8) . . . . ?
O3 C12 C13 C14 175.0(5) . . . . ?
O3 C12 C17 Br4 3.0(7) . . . . ?
O3 C12 C17 C16 -177.1(5) . . . . ?
O4 C13 C14 Br3 5.4(8) . . . . ?
O4 C13 C14 C15 -178.6(6) . . . . ?
N2 C22 C23 C24 2.5(9) . . . . ?
N2 C26 C27 N1 -38.3(9) . . . . ?
N3 C28 C29 C30 -2.4(11) . . . . ?
N3 C32 C33 N1 41.8(9) . . . . ?
N4 C34 C35 C36 -0.6(9) . . . . ?
N4 C38 C39 N1 -29.8(9) . . . . ?
N6 C40 C41 C42 1.6(13) . . . . ?
N6 C44 C45 N5 37.5(10) . . . . ?
N7 C46 C47 C48 -1(2) . . . . ?
N7 C50 C51 N5 32.1(12) . . . . ?
N8 C52 C53 C54 7.2(14) . . . . ?
N8 C56 C57 N5 -38.6(10) . . . . ?
C1 C2 C3 Br1 -174.8(4) . . . . ?
C1 C2 C3 C4 2.6(7) . . . . ?
C2 C1 C6 Br2 176.1(4) . . . . ?
C2 C1 C6 C5 -3.9(8) . . . . ?
C2 C3 C4 C5 -3.7(8) . . . . ?
C2 C3 C4 C7 177.1(5) . . . . ?
C3 C4 C5 C6 1.0(8) . . . . ?
C3 C4 C5 C11 -177.1(5) . . . . ?
C3 C4 C7 C8 -52.4(8) . . . . ?
C3 C4 C7 C9 69.2(8) . . . . ?
C3 C4 C7 C10 -171.4(5) . . . . ?
C4 C5 C6 Br2 -177.1(4) . . . . ?
C4 C5 C6 C1 2.8(8) . . . . ?
C4 C5 C11 C10 -12.5(6) . . . . ?
C4 C5 C11 C16 -135.1(5) . . . . ?
C4 C5 C11 C21 107.3(5) . . . . ?
C4 C7 C10 C11 -17.1(6) . . . . ?
C5 C4 C7 C8 128.3(6) . . . . ?
C5 C4 C7 C9 -110.1(7) . . . . ?
C5 C4 C7 C10 9.3(6) . . . . ?
C5 C11 C16 C15 -135.7(5) . . . . ?
C5 C11 C16 C17 49.0(7) . . . . ?
C5 C11 C21 C18 147.1(5) . . . . ?
C6 C1 C2 O2 -178.0(5) . . . . ?
C6 C1 C2 C3 1.2(7) . . . . ?
C6 C5 C11 C10 169.5(5) . . . . ?
C6 C5 C11 C16 46.9(7) . . . . ?
C6 C5 C11 C21 -70.7(7) . . . . ?
C7 C4 C5 C6 -179.6(5) . . . . ?
C7 C4 C5 C11 2.2(6) . . . . ?
C7 C10 C11 C5 18.0(5) . . . . ?
C7 C10 C11 C16 144.9(5) . . . . ?
C7 C10 C11 C21 -101.2(6) . . . . ?
C8 C7 C10 C11 -135.9(5) . . . . ?
C9 C7 C10 C11 101.0(5) . . . . ?
C10 C11 C16 C15 107.1(5) . . . . ?
C10 C11 C16 C17 -68.2(7) . . . . ?
C10 C11 C21 C18 -99.7(6) . . . . ?
C11 C5 C6 Br2 0.8(8) . . . . ?
C11 C5 C6 C1 -179.3(5) . . . . ?
C11 C16 C17 Br4 -3.3(8) . . . . ?
C11 C16 C17 C12 176.9(5) . . . . ?
C12 C13 C14 Br3 -173.1(4) . . . . ?
C12 C13 C14 C15 2.8(8) . . . . ?
C13 C12 C17 Br4 -179.6(4) . . . . ?
C13 C12 C17 C16 0.2(8) . . . . ?
C13 C14 C15 C16 -0.7(8) . . . . ?
C13 C14 C15 C18 -179.6(5) . . . . ?
C14 C15 C16 C11 -177.4(5) . . . . ?
C14 C15 C16 C17 -1.7(8) . . . . ?
C14 C15 C18 C19 -52.1(8) . . . . ?
C14 C15 C18 C20 71.4(8) . . . . ?
C14 C15 C18 C21 -170.2(5) . . . . ?
C15 C16 C17 Br4 -178.3(4) . . . . ?
C15 C16 C17 C12 1.9(8) . . . . ?
C15 C18 C21 C11 -19.2(5) . . . . ?
C16 C11 C21 C18 20.1(5) . . . . ?
C16 C15 C18 C19 128.9(6) . . . . ?
C16 C15 C18 C20 -107.6(6) . . . . ?
C16 C15 C18 C21 10.8(5) . . . . ?
C17 C12 C13 O4 178.8(5) . . . . ?
C17 C12 C13 C14 -2.6(8) . . . . ?
C18 C15 C16 C11 1.7(6) . . . . ?
C18 C15 C16 C17 177.4(4) . . . . ?
C19 C18 C21 C11 -139.4(5) . . . . ?
C20 C18 C21 C11 97.7(5) . . . . ?
C21 C11 C16 C15 -13.1(5) . . . . ?
C21 C11 C16 C17 171.6(5) . . . . ?
C22 N2 C26 C25 2.0(10) . . . . ?
C22 N2 C26 C27 -176.1(6) . . . . ?
C22 C23 C24 C25 0.9(10) . . . . ?
C23 C24 C25 C26 -2.8(10) . . . . ?
C24 C25 C26 N2 1.3(10) . . . . ?
C24 C25 C26 C27 179.5(6) . . . . ?
C25 C26 C27 N1 143.4(6) . . . . ?
C26 N2 C22 C23 -3.9(9) . . . . ?
C26 N2 C22 C58 175.2(6) . . . . ?
C27 N1 C33 C32 69.5(8) . . . . ?
C27 N1 C39 C38 -72.3(8) . . . . ?
C28 N3 C32 C31 -0.1(11) . . . . ?
C28 N3 C32 C33 177.6(5) . . . . ?
C28 C29 C30 C31 3.9(15) . . . . ?
C29 C30 C31 C32 -3.5(14) . . . . ?
C30 C31 C32 N3 1.7(14) . . . . ?
C30 C31 C32 C33 -175.9(9) . . . . ?
C31 C32 C33 N1 -140.3(7) . . . . ?
C32 N3 C28 C29 0.5(9) . . . . ?
C32 N3 C28 C59 178.2(6) . . . . ?
C33 N1 C27 C26 -92.8(8) . . . . ?
C33 N1 C39 C38 162.0(7) . . . . ?
C34 N4 C38 C37 0.0(10) . . . . ?
C34 N4 C38 C39 -178.0(6) . . . . ?
C34 C35 C36 C37 -1.9(11) . . . . ?
C35 C36 C37 C38 3.5(12) . . . . ?
C36 C37 C38 N4 -2.6(11) . . . . ?
C36 C37 C38 C39 175.2(7) . . . . ?
C37 C38 C39 N1 152.3(7) . . . . ?
C38 N4 C34 C35 1.6(8) . . . . ?
C38 N4 C34 C60 -176.9(6) . . . . ?
C39 N1 C27 C26 142.5(7) . . . . ?
C39 N1 C33 C32 -165.9(6) . . . . ?
C40 N6 C44 C43 -2.9(11) . . . . ?
C40 N6 C44 C45 169.7(7) . . . . ?
C40 C41 C42 C43 -3.2(13) . . . . ?
C41 C42 C43 C44 1.7(13) . . . . ?
C42 C43 C44 N6 1.3(12) . . . . ?
C42 C43 C44 C45 -171.3(8) . . . . ?
C43 C44 C45 N5 -149.6(7) . . . . ?
C44 N6 C40 C41 1.5(11) . . . . ?
C44 N6 C40 C61 -174.1(7) . . . . ?
C45 N5 C51 C50 72.8(9) . . . . ?
C45 N5 C57 C56 -71.0(9) . . . . ?
C46 N7 C50 C49 -5.7(14) . . . . ?
C46 N7 C50 C51 176.1(8) . . . . ?
C46 C47 C48 C49 2(2) . . . . ?
C47 C48 C49 C50 -5(2) . . . . ?
C48 C49 C50 N7 6.7(18) . . . . ?
C48 C49 C50 C51 -175.2(11) . . . . ?
C49 C50 C51 N5 -146.1(9) . . . . ?
C50 N7 C46 C47 2.8(13) . . . . ?
C50 N7 C46 C62 178.8(8) . . . . ?
C51 N5 C45 C44 -140.6(7) . . . . ?
C51 N5 C57 C56 167.0(7) . . . . ?
C52 N8 C56 C55 3.6(12) . . . . ?
C52 N8 C56 C57 -178.4(6) . . . . ?
C52 C53 C54 C55 -7.3(17) . . . . ?
C53 C54 C55 C56 5.5(17) . . . . ?
C54 C55 C56 N8 -3.8(15) . . . . ?
C54 C55 C56 C57 178.3(9) . . . . ?
C55 C56 C57 N5 139.5(8) . . . . ?
C56 N8 C52 C53 -5.0(11) . . . . ?
C56 N8 C52 C63 179.8(7) . . . . ?
C57 N5 C45 C44 96.6(8) . . . . ?
C57 N5 C51 C50 -163.7(8) . . . . ?
C58 C22 C23 C24 -176.7(6) . . . . ?
C59 C28 C29 C30 179.9(8) . . . . ?
C60 C34 C35 C36 177.8(6) . . . . ?
C61 C40 C41 C42 176.9(8) . . . . ?
C62 C46 C47 C48 -177.0(13) . . . . ?
C63 C52 C53 C54 -178.0(10) . . . . ?

loop_
_smtbx_masks_void_nr
_smtbx_masks_void_average_x
_smtbx_masks_void_average_y
_smtbx_masks_void_average_z
_smtbx_masks_void_volume
_smtbx_masks_void_count_electrons
_smtbx_masks_void_content
1 0.000 -0.549 0.524 1599.9 433.1 '8(C7 H8)'
2 0.401 0.154 0.246 15.5 0.0 ?
3 0.401 0.346 0.746 15.5 0.0 ?
4 0.599 0.654 0.254 15.5 0.0 ?
5 0.599 0.846 0.754 15.5 0.0 ?
